data_4031763
loop_
_publ_author_name
'Tanimoto, Hiroki'
'Yokoyama, Keiichi'
'Mizutani, Yusuke'
'Shitaoka, Takashi'
'Morimoto, Tsumoru'
'Nishiyama, Yasuhiro'
'Kakiuchi, Kiyomi'

_publ_section_title
;
 Synthesis of \a-Substituted Enoximes with Nucleophiles via
 Nitrosoallenes.
;
_journal_issue 2
_journal_name_full 'The Journal of organic chemistry'
_journal_page_first 559
_journal_page_last 574
_journal_paper_doi 10.1021/acs.joc.5b02364
_journal_volume 81
_journal_year 2016
_chemical_formula_moiety 'C33 H30 Br N O4 S'
_chemical_formula_sum 'C33 H30 Br N O4 S'
_chemical_formula_weight 616.57
_space_group_IT_number 2
_symmetry_cell_setting triclinic
_symmetry_Int_Tables_number 2
_symmetry_space_group_name_Hall '-P 1'
_symmetry_space_group_name_H-M 'P -1'
_atom_sites_solution_hydrogens geom
_atom_sites_solution_primary direct
_atom_sites_solution_secondary difmap
_cell_angle_alpha 88.9061(7)
_cell_angle_beta 82.0333(7)
_cell_angle_gamma 79.5504(7)
_cell_formula_units_Z 2
_cell_length_a 7.65835(18)
_cell_length_b 7.90588(18)
_cell_length_c 24.3938(7)
_cell_measurement_reflns_used 12030
_cell_measurement_temperature 123
_cell_measurement_theta_max 27.48
_cell_measurement_theta_min 3.00
_cell_volume 1438.41(6)
_computing_cell_refinement 'RAPID AUTO'
_computing_data_collection 'RAPID AUTO (Rigaku, ????)'
_computing_data_reduction 'RAPID AUTO'
_computing_molecular_graphics 'CrystalStructure 4.0'
_computing_publication_material 'CrystalStructure 4.0 (Rigaku, 2010)'
_computing_structure_refinement 'SHELXL97 (Sheldrick, 2008)'
_computing_structure_solution 'SHELXS97 (Sheldrick, 2008)'
_diffrn_ambient_temperature 123
_diffrn_detector_area_resol_mean 10.000
_diffrn_measured_fraction_theta_full 0.996
_diffrn_measured_fraction_theta_max 0.996
_diffrn_measurement_device_type 'Rigaku R-AXIS RAPID'
_diffrn_measurement_method \w
_diffrn_radiation_type 'Mo K\a'
_diffrn_radiation_wavelength 0.71075
_diffrn_reflns_av_R_equivalents 0.0239
_diffrn_reflns_limit_h_max 9
_diffrn_reflns_limit_h_min -9
_diffrn_reflns_limit_k_max 10
_diffrn_reflns_limit_k_min -10
_diffrn_reflns_limit_l_max 31
_diffrn_reflns_limit_l_min -31
_diffrn_reflns_number 14402
_diffrn_reflns_theta_full 27.49
_diffrn_reflns_theta_max 27.48
_diffrn_standards_number 0
_exptl_absorpt_coefficient_mu 1.545
_exptl_absorpt_correction_T_max 0.970
_exptl_absorpt_correction_T_min 0.784
_exptl_absorpt_correction_type multi-scan
_exptl_absorpt_process_details 'ABSCOR (Rigaku, 1995)'
_exptl_crystal_colour colorless
_exptl_crystal_density_diffrn 1.423
_exptl_crystal_density_method 'not measured'
_exptl_crystal_description platelet
_exptl_crystal_F_000 636.00
_exptl_crystal_size_max 0.180
_exptl_crystal_size_mid 0.150
_exptl_crystal_size_min 0.020
_refine_diff_density_max 1.240
_refine_diff_density_min -0.450
_refine_ls_extinction_method none
_refine_ls_goodness_of_fit_ref 1.114
_refine_ls_hydrogen_treatment constr
_refine_ls_number_parameters 363
_refine_ls_number_reflns 6556
_refine_ls_number_restraints 0
_refine_ls_R_factor_gt 0.0373
_refine_ls_shift/su_max 0.001
_refine_ls_structure_factor_coef Fsqd
_refine_ls_weighting_details 'w = 1/[\s^2^(Fo^2^)+(0.0600P)^2^+0.4943P] where P=(Fo^2^+2Fc^2^)/3'
_refine_ls_weighting_scheme calc
_refine_ls_wR_factor_ref 0.1071
_reflns_number_gt 5546
_reflns_number_total 6556
_reflns_threshold_expression F^2^>2.0\s(F^2^)
_cod_data_source_file jo5b02364_si_005.cif
_cod_data_source_block ky-01-028-1
_cod_depositor_comments 'Adding full bibliography for 4031763--4031767.cif.'
_cod_database_code 4031763

loop_
_symmetry_equiv_pos_site_id
_symmetry_equiv_pos_as_xyz
1 +X,+Y,+Z
2 -X,-Y,-Z

loop_
_atom_site_label
_atom_site_type_symbol
_atom_site_fract_x
_atom_site_fract_y
_atom_site_fract_z
_atom_site_U_iso_or_equiv
_atom_site_adp_type
_atom_site_occupancy
_atom_site_symmetry_multiplicity
_atom_site_calc_flag
_atom_site_refinement_flags
Br1 Br 0.76507(3) 0.20822(3) -0.064450(9) 0.03346(9) Uani 1.0 2 d .
S1 S 0.66125(6) 0.83182(6) 0.34875(2) 0.01990(12) Uani 1.0 2 d .
O1 O 0.7162(3) 0.92784(19) 0.09696(6) 0.0283(4) Uani 1.0 2 d .
O2 O 0.77726(19) 0.70546(17) 0.15617(6) 0.0212(3) Uani 1.0 2 d .
O3 O 0.7485(2) 0.73067(19) 0.39030(6) 0.0272(4) Uani 1.0 2 d .
O4 O 0.52388(19) 0.76499(19) 0.32529(6) 0.0255(4) Uani 1.0 2 d .
N1 N 0.7654(3) 0.8310(2) 0.19886(7) 0.0194(4) Uani 1.0 2 d .
C1 C 0.7556(3) 0.3827(3) -0.01133(9) 0.0241(5) Uani 1.0 2 d .
C2 C 0.7509(4) 0.5515(3) -0.02868(9) 0.0301(5) Uani 1.0 2 d .
C3 C 0.7466(3) 0.6786(3) 0.01046(9) 0.0278(5) Uani 1.0 2 d .
C4 C 0.7489(3) 0.6364(3) 0.06573(8) 0.0216(4) Uani 1.0 2 d .
C5 C 0.7529(3) 0.4656(3) 0.08232(9) 0.0226(4) Uani 1.0 2 d .
C6 C 0.7551(3) 0.3377(3) 0.04384(9) 0.0255(5) Uani 1.0 2 d .
C7 C 0.7440(3) 0.7770(3) 0.10629(8) 0.0202(4) Uani 1.0 2 d .
C8 C 0.8163(3) 0.7556(3) 0.24209(8) 0.0184(4) Uani 1.0 2 d .
C9 C 0.8798(3) 0.5657(3) 0.25058(9) 0.0217(4) Uani 1.0 2 d .
C10 C 1.0805(3) 0.5238(3) 0.25584(8) 0.0212(4) Uani 1.0 2 d .
C11 C 1.1989(3) 0.5650(3) 0.20421(9) 0.0267(5) Uani 1.0 2 d .
C12 C 1.3972(4) 0.5260(4) 0.21053(13) 0.0431(7) Uani 1.0 2 d .
C13 C 0.8190(3) 0.8698(3) 0.29009(8) 0.0185(4) Uani 1.0 2 d .
C14 C 0.9332(3) 0.9799(3) 0.29227(8) 0.0176(4) Uani 1.0 2 d .
C15 C 1.0491(3) 1.0279(3) 0.24211(8) 0.0176(4) Uani 1.0 2 d .
C16 C 0.9781(3) 1.1046(3) 0.19605(8) 0.0202(4) Uani 1.0 2 d .
C17 C 1.0912(3) 1.1474(3) 0.15039(9) 0.0227(4) Uani 1.0 2 d .
C18 C 1.2758(3) 1.1134(3) 0.15015(9) 0.0234(4) Uani 1.0 2 d .
C19 C 1.3474(3) 1.0397(3) 0.19603(9) 0.0238(5) Uani 1.0 2 d .
C20 C 1.2352(3) 0.9988(3) 0.24198(8) 0.0208(4) Uani 1.0 2 d .
C21 C 0.9621(3) 1.0560(3) 0.34531(8) 0.0183(4) Uani 1.0 2 d .
C22 C 0.9065(3) 1.2313(3) 0.35648(8) 0.0216(4) Uani 1.0 2 d .
C23 C 0.9365(3) 1.3012(3) 0.40528(9) 0.0250(5) Uani 1.0 2 d .
C24 C 1.0288(3) 1.1968(3) 0.44237(9) 0.0258(5) Uani 1.0 2 d .
C25 C 1.0884(3) 1.0234(3) 0.43082(9) 0.0247(5) Uani 1.0 2 d .
C26 C 1.0545(3) 0.9520(3) 0.38257(8) 0.0216(4) Uani 1.0 2 d .
C27 C 0.5662(3) 1.0381(3) 0.37613(8) 0.0202(4) Uani 1.0 2 d .
C28 C 0.4841(3) 1.1618(3) 0.34194(8) 0.0222(4) Uani 1.0 2 d .
C29 C 0.4053(3) 1.3218(3) 0.36398(9) 0.0243(5) Uani 1.0 2 d .
C30 C 0.4034(3) 1.3590(3) 0.41985(9) 0.0238(5) Uani 1.0 2 d .
C31 C 0.4858(3) 1.2325(3) 0.45299(8) 0.0249(5) Uani 1.0 2 d .
C32 C 0.5697(3) 1.0724(3) 0.43146(8) 0.0227(4) Uani 1.0 2 d .
C33 C 0.3120(4) 1.5326(3) 0.44319(10) 0.0311(5) Uani 1.0 2 d .
H2 H 0.7507 0.5799 -0.0667 0.0361 Uiso 1.0 2 calc R
H3 H 0.7420 0.7948 -0.0008 0.0334 Uiso 1.0 2 calc R
H5 H 0.7542 0.4368 0.1203 0.0272 Uiso 1.0 2 calc R
H6 H 0.7562 0.2219 0.0551 0.0305 Uiso 1.0 2 calc R
H9A H 0.8565 0.5006 0.2189 0.0260 Uiso 1.0 2 calc R
H9B H 0.8106 0.5282 0.2845 0.0260 Uiso 1.0 2 calc R
H10A H 1.1033 0.5898 0.2874 0.0255 Uiso 1.0 2 calc R
H10B H 1.1134 0.4000 0.2642 0.0255 Uiso 1.0 2 calc R
H11A H 1.1649 0.6884 0.1955 0.0320 Uiso 1.0 2 calc R
H11B H 1.1783 0.4972 0.1728 0.0320 Uiso 1.0 2 calc R
H12A H 1.4187 0.5938 0.2413 0.0518 Uiso 1.0 2 calc R
H12B H 1.4680 0.5558 0.1763 0.0518 Uiso 1.0 2 calc R
H12C H 1.4326 0.4033 0.2180 0.0518 Uiso 1.0 2 calc R
H16 H 0.8520 1.1275 0.1959 0.0243 Uiso 1.0 2 calc R
H17 H 1.0422 1.2001 0.1192 0.0272 Uiso 1.0 2 calc R
H18 H 1.3530 1.1406 0.1186 0.0281 Uiso 1.0 2 calc R
H19 H 1.4736 1.0173 0.1960 0.0286 Uiso 1.0 2 calc R
H20 H 1.2848 0.9506 0.2736 0.0250 Uiso 1.0 2 calc R
H22 H 0.8477 1.3033 0.3305 0.0259 Uiso 1.0 2 calc R
H23 H 0.8941 1.4198 0.4134 0.0300 Uiso 1.0 2 calc R
H24 H 1.0510 1.2445 0.4756 0.0310 Uiso 1.0 2 calc R
H25 H 1.1528 0.9529 0.4560 0.0297 Uiso 1.0 2 calc R
H26 H 1.0942 0.8327 0.3750 0.0259 Uiso 1.0 2 calc R
H28 H 0.4822 1.1367 0.3041 0.0266 Uiso 1.0 2 calc R
H29 H 0.3516 1.4080 0.3407 0.0292 Uiso 1.0 2 calc R
H31 H 0.4847 1.2560 0.4911 0.0299 Uiso 1.0 2 calc R
H32 H 0.6286 0.9879 0.4542 0.0272 Uiso 1.0 2 calc R
H33A H 0.3173 1.5348 0.4831 0.0373 Uiso 1.0 2 calc R
H33B H 0.1865 1.5541 0.4367 0.0373 Uiso 1.0 2 calc R
H33C H 0.3728 1.6218 0.4250 0.0373 Uiso 1.0 2 calc R

loop_
_atom_site_aniso_label
_atom_site_aniso_U_11
_atom_site_aniso_U_22
_atom_site_aniso_U_33
_atom_site_aniso_U_12
_atom_site_aniso_U_13
_atom_site_aniso_U_23
Br1 0.04631(16) 0.03048(14) 0.02395(13) -0.00876(11) -0.00243(10) -0.00881(9)
S1 0.0227(3) 0.0182(3) 0.0196(3) -0.00691(19) -0.00181(18) 0.00229(18)
O1 0.0406(9) 0.0195(7) 0.0240(8) -0.0042(7) -0.0035(7) 0.0010(6)
O2 0.0290(8) 0.0160(7) 0.0194(7) -0.0044(6) -0.0048(6) -0.0030(6)
O3 0.0330(8) 0.0243(8) 0.0243(8) -0.0062(7) -0.0038(7) 0.0078(6)
O4 0.0246(7) 0.0256(8) 0.0277(8) -0.0101(7) -0.0016(6) -0.0019(6)
N1 0.0222(8) 0.0172(8) 0.0194(8) -0.0049(7) -0.0025(7) -0.0037(7)
C1 0.0231(10) 0.0263(11) 0.0224(10) -0.0043(9) -0.0009(8) -0.0063(8)
C2 0.0437(13) 0.0281(11) 0.0183(10) -0.0073(10) -0.0025(9) 0.0005(9)
C3 0.0361(12) 0.0231(10) 0.0241(11) -0.0071(10) -0.0015(9) 0.0028(9)
C4 0.0221(10) 0.0207(10) 0.0211(10) -0.0030(8) -0.0003(8) -0.0026(8)
C5 0.0260(10) 0.0214(10) 0.0199(10) -0.0036(9) -0.0019(8) 0.0007(8)
C6 0.0308(11) 0.0217(10) 0.0235(10) -0.0048(9) -0.0022(9) -0.0014(8)
C7 0.0177(9) 0.0222(10) 0.0200(10) -0.0029(8) -0.0014(7) 0.0004(8)
C8 0.0161(9) 0.0173(9) 0.0222(10) -0.0046(8) -0.0024(7) 0.0004(8)
C9 0.0241(10) 0.0176(10) 0.0242(10) -0.0051(8) -0.0046(8) 0.0031(8)
C10 0.0212(9) 0.0192(10) 0.0235(10) -0.0035(8) -0.0038(8) -0.0011(8)
C11 0.0299(11) 0.0196(10) 0.0294(11) -0.0067(9) 0.0040(9) -0.0049(9)
C12 0.0306(13) 0.0335(13) 0.0609(18) -0.0058(11) 0.0102(12) -0.0084(12)
C13 0.0206(9) 0.0179(9) 0.0170(9) -0.0038(8) -0.0026(7) 0.0022(7)
C14 0.0191(9) 0.0146(9) 0.0192(9) -0.0021(8) -0.0046(7) 0.0017(7)
C15 0.0210(9) 0.0143(9) 0.0181(9) -0.0045(8) -0.0031(7) -0.0020(7)
C16 0.0224(9) 0.0164(9) 0.0228(10) -0.0048(8) -0.0047(8) 0.0007(8)
C17 0.0285(10) 0.0183(10) 0.0211(10) -0.0037(9) -0.0035(8) 0.0003(8)
C18 0.0263(10) 0.0207(10) 0.0222(10) -0.0061(9) 0.0032(8) -0.0028(8)
C19 0.0209(10) 0.0211(10) 0.0292(11) -0.0033(8) -0.0027(8) -0.0047(8)
C20 0.0234(10) 0.0168(9) 0.0224(10) -0.0018(8) -0.0056(8) -0.0018(8)
C21 0.0197(9) 0.0187(9) 0.0181(9) -0.0075(8) -0.0028(7) 0.0017(7)
C22 0.0216(10) 0.0193(10) 0.0244(10) -0.0065(8) -0.0013(8) 0.0029(8)
C23 0.0265(11) 0.0202(10) 0.0281(11) -0.0080(9) 0.0025(9) -0.0045(8)
C24 0.0264(10) 0.0328(12) 0.0201(10) -0.0118(9) -0.0002(8) -0.0055(9)
C25 0.0252(10) 0.0294(11) 0.0203(10) -0.0061(9) -0.0041(8) 0.0023(8)
C26 0.0238(10) 0.0192(10) 0.0215(10) -0.0037(8) -0.0028(8) 0.0005(8)
C27 0.0194(9) 0.0213(10) 0.0202(10) -0.0065(8) -0.0005(8) -0.0001(8)
C28 0.0224(10) 0.0261(10) 0.0193(10) -0.0059(9) -0.0049(8) -0.0008(8)
C29 0.0244(10) 0.0250(11) 0.0243(11) -0.0042(9) -0.0065(8) 0.0024(8)
C30 0.0231(10) 0.0239(10) 0.0256(11) -0.0089(9) -0.0010(8) -0.0035(8)
C31 0.0295(11) 0.0296(11) 0.0175(10) -0.0122(9) -0.0007(8) -0.0014(8)
C32 0.0261(10) 0.0260(10) 0.0183(10) -0.0103(9) -0.0042(8) 0.0033(8)
C33 0.0333(12) 0.0270(11) 0.0329(12) -0.0078(10) -0.0001(10) -0.0067(9)

loop_
_atom_type_symbol
_atom_type_description
_atom_type_scat_dispersion_real
_atom_type_scat_dispersion_imag
_atom_type_scat_source
C C 0.0033 0.0016
;
International Tables for Crystallography
(1992, Vol. C, Tables 4.2.6.8 and 6.1.1.4)
;
H H 0.0000 0.0000
;
International Tables for Crystallography
(1992, Vol. C, Table 6.1.1.4)
;
Br Br -0.2901 2.4595
;
International Tables for Crystallography
(1992, Vol. C, Tables 4.2.6.8 and 6.1.1.4)
;
N N 0.0061 0.0033
;
International Tables for Crystallography
(1992, Vol. C, Tables 4.2.6.8 and 6.1.1.4)
;
O O 0.0106 0.0060
;
International Tables for Crystallography
(1992, Vol. C, Tables 4.2.6.8 and 6.1.1.4)
;
S S 0.1246 0.1234
;
International Tables for Crystallography
(1992, Vol. C, Tables 4.2.6.8 and 6.1.1.4)
;

loop_
_geom_angle_atom_site_label_1
_geom_angle_atom_site_label_2
_geom_angle_atom_site_label_3
_geom_angle
_geom_angle_publ_flag
O3 S1 O4 117.86(10) yes
O3 S1 C13 111.67(9) yes
O3 S1 C27 109.05(10) yes
O4 S1 C13 104.69(10) yes
O4 S1 C27 107.87(9) yes
C13 S1 C27 104.85(10) yes
N1 O2 C7 113.11(14) yes
O2 N1 C8 109.24(15) yes
Br1 C1 C2 119.32(17) yes
Br1 C1 C6 118.91(17) yes
C2 C1 C6 121.8(2) yes
C1 C2 C3 119.0(2) yes
C2 C3 C4 120.3(2) yes
C3 C4 C5 119.7(2) yes
C3 C4 C7 118.46(19) yes
C5 C4 C7 121.81(18) yes
C4 C5 C6 120.6(2) yes
C1 C6 C5 118.6(2) yes
O1 C7 O2 125.18(19) yes
O1 C7 C4 125.88(19) yes
O2 C7 C4 108.94(17) yes
N1 C8 C9 128.27(19) yes
N1 C8 C13 116.06(17) yes
C9 C8 C13 115.64(17) yes
C8 C9 C10 112.03(18) yes
C9 C10 C11 113.25(18) yes
C10 C11 C12 112.6(2) yes
S1 C13 C8 111.98(15) yes
S1 C13 C14 122.21(16) yes
C8 C13 C14 125.63(17) yes
C13 C14 C15 122.44(19) yes
C13 C14 C21 122.93(18) yes
C15 C14 C21 114.54(18) yes
C14 C15 C16 122.29(18) yes
C14 C15 C20 118.70(18) yes
C16 C15 C20 118.99(18) yes
C15 C16 C17 120.24(19) yes
C16 C17 C18 120.2(2) yes
C17 C18 C19 120.0(2) yes
C18 C19 C20 120.09(19) yes
C15 C20 C19 120.47(19) yes
C14 C21 C22 120.83(18) yes
C14 C21 C26 119.50(17) yes
C22 C21 C26 119.58(19) yes
C21 C22 C23 120.48(19) yes
C22 C23 C24 119.68(19) yes
C23 C24 C25 120.1(3) yes
C24 C25 C26 120.4(2) yes
C21 C26 C25 119.76(19) yes
S1 C27 C28 119.06(16) yes
S1 C27 C32 119.59(15) yes
C28 C27 C32 121.33(18) yes
C27 C28 C29 118.87(19) yes
C28 C29 C30 121.1(2) yes
C29 C30 C31 118.65(19) yes
C29 C30 C33 120.04(19) yes
C31 C30 C33 121.3(2) yes
C30 C31 C32 121.26(19) yes
C27 C32 C31 118.76(19) yes
C1 C2 H2 120.506 no
C3 C2 H2 120.504 no
C2 C3 H3 119.828 no
C4 C3 H3 119.844 no
C4 C5 H5 119.685 no
C6 C5 H5 119.687 no
C1 C6 H6 120.727 no
C5 C6 H6 120.719 no
C8 C9 H9A 109.201 no
C8 C9 H9B 109.204 no
C10 C9 H9A 109.201 no
C10 C9 H9B 109.204 no
H9A C9 H9B 107.907 no
C9 C10 H10A 108.921 no
C9 C10 H10B 108.925 no
C11 C10 H10A 108.926 no
C11 C10 H10B 108.935 no
H10A C10 H10B 107.735 no
C10 C11 H11A 109.084 no
C10 C11 H11B 109.077 no
C12 C11 H11A 109.081 no
C12 C11 H11B 109.086 no
H11A C11 H11B 107.839 no
C11 C12 H12A 109.475 no
C11 C12 H12B 109.457 no
C11 C12 H12C 109.469 no
H12A C12 H12B 109.479 no
H12A C12 H12C 109.485 no
H12B C12 H12C 109.463 no
C15 C16 H16 119.888 no
C17 C16 H16 119.876 no
C16 C17 H17 119.905 no
C18 C17 H17 119.886 no
C17 C18 H18 120.020 no
C19 C18 H18 120.007 no
C18 C19 H19 119.942 no
C20 C19 H19 119.973 no
C15 C20 H20 119.765 no
C19 C20 H20 119.770 no
C21 C22 H22 119.757 no
C23 C22 H22 119.758 no
C22 C23 H23 120.167 no
C24 C23 H23 120.156 no
C23 C24 H24 119.969 no
C25 C24 H24 119.973 no
C24 C25 H25 119.801 no
C26 C25 H25 119.810 no
C21 C26 H26 120.120 no
C25 C26 H26 120.115 no
C27 C28 H28 120.567 no
C29 C28 H28 120.567 no
C28 C29 H29 119.451 no
C30 C29 H29 119.448 no
C30 C31 H31 119.371 no
C32 C31 H31 119.369 no
C27 C32 H32 120.615 no
C31 C32 H32 120.627 no
C30 C33 H33A 109.473 no
C30 C33 H33B 109.474 no
C30 C33 H33C 109.470 no
H33A C33 H33B 109.473 no
H33A C33 H33C 109.464 no
H33B C33 H33C 109.473 no

loop_
_geom_bond_atom_site_label_1
_geom_bond_atom_site_label_2
_geom_bond_distance
_geom_bond_publ_flag
Br1 C1 1.896(3) yes
S1 O3 1.4410(16) yes
S1 O4 1.4469(17) yes
S1 C13 1.798(2) yes
S1 C27 1.764(2) yes
O1 C7 1.196(3) yes
O2 N1 1.435(3) yes
O2 C7 1.369(3) yes
N1 C8 1.275(3) yes
C1 C2 1.388(4) yes
C1 C6 1.385(3) yes
C2 C3 1.392(4) yes
C3 C4 1.384(3) yes
C4 C5 1.398(3) yes
C4 C7 1.494(3) yes
C5 C6 1.389(4) yes
C8 C9 1.512(3) yes
C8 C13 1.496(3) yes
C9 C10 1.535(3) yes
C10 C11 1.513(3) yes
C11 C12 1.523(4) yes
C13 C14 1.348(3) yes
C14 C15 1.494(3) yes
C14 C21 1.497(3) yes
C15 C16 1.396(3) yes
C15 C20 1.402(3) yes
C16 C17 1.389(3) yes
C17 C18 1.390(3) yes
C18 C19 1.386(3) yes
C19 C20 1.386(3) yes
C21 C22 1.394(3) yes
C21 C26 1.393(3) yes
C22 C23 1.386(3) yes
C23 C24 1.392(3) yes
C24 C25 1.385(3) yes
C25 C26 1.391(4) yes
C27 C28 1.392(3) yes
C27 C32 1.387(3) yes
C28 C29 1.383(3) yes
C29 C30 1.397(4) yes
C30 C31 1.391(3) yes
C30 C33 1.506(3) yes
C31 C32 1.388(3) yes
C2 H2 0.950 no
C3 H3 0.950 no
C5 H5 0.950 no
C6 H6 0.950 no
C9 H9A 0.990 no
C9 H9B 0.990 no
C10 H10A 0.990 no
C10 H10B 0.990 no
C11 H11A 0.990 no
C11 H11B 0.990 no
C12 H12A 0.980 no
C12 H12B 0.980 no
C12 H12C 0.980 no
C16 H16 0.950 no
C17 H17 0.950 no
C18 H18 0.950 no
C19 H19 0.950 no
C20 H20 0.950 no
C22 H22 0.950 no
C23 H23 0.950 no
C24 H24 0.950 no
C25 H25 0.950 no
C26 H26 0.950 no
C28 H28 0.950 no
C29 H29 0.950 no
C31 H31 0.950 no
C32 H32 0.950 no
C33 H33A 0.980 no
C33 H33B 0.980 no
C33 H33C 0.980 no

loop_
_geom_contact_atom_site_label_1
_geom_contact_atom_site_label_2
_geom_contact_distance
_geom_contact_publ_flag
_geom_contact_site_symmetry_2
S1 C9 3.281(2) no .
S1 C21 3.143(3) no .
S1 C26 3.523(3) no .
O1 N1 2.644(3) no .
O1 C3 2.872(3) no .
O2 C5 2.688(3) no .
O2 C9 2.689(3) no .
O2 C11 3.568(3) no .
O3 C8 3.587(3) no .
O3 C14 3.390(3) no .
O3 C21 3.379(3) no .
O3 C26 3.153(3) no .
O3 C32 2.926(3) no .
O4 N1 3.451(3) no .
O4 C8 2.797(3) no .
O4 C9 3.226(3) no .
O4 C28 3.125(3) no .
N1 C10 3.511(3) no .
N1 C14 3.113(3) no .
N1 C15 3.191(3) no .
N1 C16 2.929(3) no .
C1 C4 2.764(3) no .
C2 C5 2.781(4) no .
C3 C6 2.792(4) no .
C7 C8 3.430(3) no .
C8 C11 3.068(3) no .
C8 C15 3.034(3) no .
C8 C16 3.338(3) no .
C9 C14 3.558(3) no .
C10 C13 3.135(3) no .
C13 C16 3.174(3) no .
C13 C20 3.560(3) no .
C13 C22 3.523(3) no .
C13 C26 3.221(3) no .
C13 C28 3.252(3) no .
C14 C27 3.205(3) no .
C14 C28 3.533(3) no .
C15 C18 2.791(3) no .
C15 C22 3.201(3) no .
C15 C26 3.472(3) no .
C16 C19 2.781(3) no .
C17 C20 2.775(3) no .
C20 C21 3.028(3) no .
C20 C26 3.555(3) no .
C21 C24 2.783(4) no .
C21 C27 3.050(3) no .
C21 C32 3.403(3) no .
C22 C25 2.772(3) no .
C22 C27 3.229(3) no .
C22 C28 3.444(3) no .
C22 C32 3.369(3) no .
C23 C26 2.786(3) no .
C23 C32 3.587(4) no .
C27 C30 2.777(3) no .
C28 C31 2.779(3) no .
C29 C32 2.781(3) no .
Br1 C17 3.460(2) no 2_765
Br1 C18 3.407(3) no 2_765
O1 C6 3.514(3) no 1_565
O1 C18 3.503(3) no 1_455
O1 C19 3.447(3) no 1_455
O2 C12 3.549(3) no 1_455
O3 C23 3.473(3) no 1_545
O4 C20 3.472(3) no 1_455
N1 C19 3.334(3) no 1_455
C6 O1 3.514(3) no 1_545
C12 O2 3.549(3) no 1_655
C17 Br1 3.460(2) no 2_765
C18 Br1 3.407(3) no 2_765
C18 O1 3.503(3) no 1_655
C19 O1 3.447(3) no 1_655
C19 N1 3.334(3) no 1_655
C20 O4 3.472(3) no 1_655
C23 O3 3.473(3) no 1_565
C24 C29 3.519(3) no 1_655
C24 C30 3.323(4) no 1_655
C25 C25 3.497(3) no 2_776
C29 C24 3.519(3) no 1_455
C30 C24 3.323(4) no 1_455
C32 C32 3.597(3) no 2_676
Br1 H2 2.9206 no .
Br1 H6 2.9118 no .
S1 H9B 2.8590 no .
S1 H26 3.4649 no .
S1 H28 2.8267 no .
S1 H32 2.8344 no .
O1 H3 2.5929 no .
O1 H16 3.2923 no .
O2 H5 2.3580 no .
O2 H9A 2.2672 no .
O2 H9B 3.4288 no .
O2 H11A 3.2228 no .
O2 H11B 3.2852 no .
O3 H9B 2.9977 no .
O3 H10A 3.4705 no .
O3 H26 2.8791 no .
O3 H32 2.5411 no .
O4 H9B 2.6996 no .
O4 H28 2.9413 no .
N1 H9A 2.6333 no .
N1 H9B 3.1505 no .
N1 H11A 3.0528 no .
N1 H16 2.5466 no .
C1 H3 3.2547 no .
C1 H5 3.2450 no .
C2 H6 3.2795 no .
C3 H5 3.2620 no .
C4 H2 3.2672 no .
C4 H6 3.2820 no .
C5 H3 3.2649 no .
C5 H9A 3.5572 no .
C6 H2 3.2778 no .
C7 H3 2.6157 no .
C7 H5 2.6936 no .
C7 H9A 3.5791 no .
C8 H10A 2.7099 no .
C8 H10B 3.3666 no .
C8 H11A 2.7148 no .
C8 H11B 3.3906 no .
C8 H16 3.1728 no .
C9 H11A 2.7244 no .
C9 H11B 2.7404 no .
C10 H12A 2.7204 no .
C10 H12B 3.3607 no .
C10 H12C 2.7282 no .
C11 H9A 2.7354 no .
C11 H9B 3.3831 no .
C12 H10A 2.7001 no .
C12 H10B 2.7163 no .
C13 H9A 3.3715 no .
C13 H9B 2.7189 no .
C13 H10A 2.8039 no .
C13 H11A 3.3846 no .
C13 H16 3.0562 no .
C13 H26 3.1286 no .
C13 H28 3.0055 no .
C14 H10A 3.1208 no .
C14 H11A 3.4061 no .
C14 H16 2.7034 no .
C14 H20 2.6359 no .
C14 H22 2.6733 no .
C14 H26 2.6521 no .
C14 H28 3.4255 no .
C15 H10A 3.5849 no .
C15 H11A 2.8743 no .
C15 H17 3.2715 no .
C15 H19 3.2763 no .
C15 H22 3.1308 no .
C15 H26 3.5979 no .
C16 H11A 3.3406 no .
C16 H18 3.2658 no .
C16 H20 3.2686 no .
C16 H22 3.5967 no .
C17 H19 3.2610 no .
C18 H16 3.2651 no .
C18 H20 3.2573 no .
C19 H11A 3.3294 no .
C19 H17 3.2602 no .
C20 H11A 2.8903 no .
C20 H12A 3.2539 no .
C20 H16 3.2704 no .
C20 H18 3.2587 no .
C20 H26 3.5785 no .
C21 H20 2.8229 no .
C21 H23 3.2712 no .
C21 H25 3.2657 no .
C21 H32 3.5262 no .
C22 H24 3.2601 no .
C22 H26 3.2684 no .
C23 H25 3.2621 no .
C24 H22 3.2595 no .
C24 H26 3.2652 no .
C25 H23 3.2632 no .
C25 H32 3.5501 no .
C26 H20 2.9778 no .
C26 H22 3.2659 no .
C26 H24 3.2651 no .
C26 H32 3.4466 no .
C27 H22 3.3419 no .
C27 H29 3.2480 no .
C27 H31 3.2452 no .
C28 H22 3.1600 no .
C28 H32 3.2798 no .
C29 H22 3.3503 no .
C29 H31 3.2559 no .
C29 H33A 3.3107 no .
C29 H33B 2.7401 no .
C29 H33C 2.7785 no .
C30 H28 3.2794 no .
C30 H32 3.2789 no .
C31 H29 3.2554 no .
C31 H33A 2.5698 no .
C31 H33B 3.1593 no .
C31 H33C 3.1315 no .
C32 H28 3.2789 no .
C33 H29 2.6615 no .
C33 H31 2.6790 no .
H2 H3 2.3465 no .
H5 H6 2.3451 no .
H5 H9A 2.7147 no .
H9A H10A 2.8747 no .
H9A H10B 2.3921 no .
H9A H11A 2.9960 no .
H9A H11B 2.5594 no .
H9B H10A 2.3891 no .
H9B H10B 2.3452 no .
H10A H11A 2.3733 no .
H10A H11B 2.8567 no .
H10A H12A 2.5246 no .
H10A H12B 3.5883 no .
H10A H12C 2.9932 no .
H10A H20 3.3840 no .
H10A H26 2.8870 no .
H10B H11A 2.8569 no .
H10B H11B 2.3607 no .
H10B H12A 3.0059 no .
H10B H12C 2.5502 no .
H11A H12A 2.3736 no .
H11A H12B 2.3541 no .
H11A H12C 2.8600 no .
H11A H20 3.1782 no .
H11B H12A 2.8601 no .
H11B H12B 2.3600 no .
H11B H12C 2.3675 no .
H12A H19 3.5848 no .
H12A H20 2.9049 no .
H16 H17 2.3362 no .
H16 H22 3.5819 no .
H16 H28 3.5855 no .
H17 H18 2.3384 no .
H18 H19 2.3354 no .
H19 H20 2.3320 no .
H20 H26 2.9194 no .
H22 H23 2.3357 no .
H22 H28 3.4424 no .
H23 H24 2.3438 no .
H24 H25 2.3316 no .
H25 H26 2.3400 no .
H28 H29 2.3335 no .
H29 H33A 3.5936 no .
H29 H33B 2.6762 no .
H29 H33C 2.7267 no .
H31 H32 2.3381 no .
H31 H33A 2.3596 no .
H31 H33B 3.3617 no .
H31 H33C 3.3166 no .
Br1 H11A 3.2790 no 2_765
Br1 H11B 3.5225 no 2_765
Br1 H17 3.5032 no 2_765
Br1 H18 3.3964 no 2_765
S1 H33C 3.3427 no 1_545
O1 H6 2.5730 no 1_565
O1 H18 2.9622 no 1_455
O1 H19 2.8512 no 1_455
O2 H12A 3.4438 no 1_455
O2 H12B 2.8149 no 1_455
O2 H19 3.1330 no 1_455
O3 H23 2.5936 no 1_545
O3 H31 3.1754 no 2_676
O3 H33C 3.1520 no 1_545
O4 H12A 2.7631 no 1_455
O4 H20 2.5863 no 1_455
O4 H26 3.2962 no 1_455
O4 H29 3.3200 no 1_545
O4 H33C 2.8512 no 1_545
N1 H12A 3.5505 no 1_455
N1 H12B 3.5238 no 1_455
N1 H19 2.4525 no 1_455
C2 H11B 3.4995 no 2_765
C2 H17 3.3522 no 2_775
C2 H18 3.3079 no 2_775
C3 H17 3.5458 no 2_775
C3 H18 3.5537 no 2_775
C4 H12B 3.3361 no 1_455
C5 H12B 2.9385 no 1_455
C5 H17 2.9864 no 1_545
C6 H17 3.0946 no 1_545
C7 H12B 3.2664 no 1_455
C7 H19 3.1872 no 1_455
C8 H12A 3.5123 no 1_455
C8 H19 3.3459 no 1_455
C9 H12A 3.5357 no 1_455
C9 H22 2.8387 no 1_545
C10 H22 3.1046 no 1_545
C10 H29 3.1413 no 1_645
C11 H2 3.5134 no 2_765
C12 H5 3.2420 no 1_655
C12 H9A 3.5202 no 1_655
C12 H29 3.2832 no 1_645
C15 H10B 3.1368 no 1_565
C16 H5 3.5094 no 1_565
C16 H9A 3.1378 no 1_565
C16 H10B 3.2845 no 1_565
C17 H2 3.2212 no 2_775
C17 H5 3.2796 no 1_565
C17 H9A 3.3687 no 1_565
C17 H10B 3.4902 no 1_565
C17 H11B 3.0366 no 1_565
C18 H2 3.1326 no 2_775
C18 H10B 3.5601 no 1_565
C18 H11B 3.0333 no 1_565
C18 H12C 3.3367 no 1_565
C19 H10B 3.4041 no 1_565
C19 H12C 3.1322 no 1_565
C19 H28 3.1182 no 1_655
C20 H10B 3.1742 no 1_565
C20 H28 2.9445 no 1_655
C21 H10B 3.5996 no 1_565
C22 H9B 2.9508 no 1_565
C22 H10B 3.0040 no 1_565
C23 H9B 3.5756 no 1_565
C23 H29 3.5824 no 1_655
C23 H33A 3.2601 no 2_686
C23 H33B 3.1786 no 1_655
C24 H25 3.0018 no 2_776
C24 H33A 3.4069 no 2_686
C24 H33B 3.2609 no 1_655
C25 H24 3.2854 no 2_776
C25 H25 3.0905 no 2_776
C25 H33C 3.5026 no 1_645
C26 H33B 3.4227 no 1_645
C26 H33C 3.4806 no 1_645
C28 H12C 3.5735 no 1_465
C28 H20 3.1036 no 1_455
C29 H10A 3.5492 no 1_465
C29 H10B 3.5015 no 1_465
C29 H12C 3.5896 no 1_465
C30 H24 3.1264 no 1_455
C31 H24 3.2834 no 1_455
C31 H32 2.9635 no 2_676
C31 H33A 3.1402 no 2_686
C31 H33C 3.5824 no 2_686
C32 H25 3.4625 no 1_455
C32 H31 3.2361 no 2_676
C32 H32 3.0580 no 2_676
C33 H24 3.3096 no 1_455
C33 H24 3.4038 no 2_686
C33 H25 3.3304 no 1_465
C33 H26 3.2181 no 1_465
C33 H31 3.0866 no 2_686
C33 H33A 3.5232 no 2_686
H2 C11 3.5134 no 2_765
H2 C17 3.2212 no 2_775
H2 C18 3.1326 no 2_775
H2 H11B 2.6297 no 2_765
H2 H17 2.7450 no 2_775
H2 H18 2.5785 no 2_775
H3 H17 3.1261 no 2_775
H3 H18 3.0706 no 2_775
H5 C12 3.2420 no 1_455
H5 C16 3.5094 no 1_545
H5 C17 3.2796 no 1_545
H5 H12B 2.4551 no 1_455
H5 H12C 3.2263 no 1_455
H5 H16 3.0808 no 1_545
H5 H17 2.6185 no 1_545
H6 O1 2.5730 no 1_545
H6 H17 2.8415 no 1_545
H6 H18 3.4211 no 1_445
H9A C12 3.5202 no 1_455
H9A C16 3.1378 no 1_545
H9A C17 3.3687 no 1_545
H9A H12A 3.2697 no 1_455
H9A H12B 3.2393 no 1_455
H9A H12C 3.4718 no 1_455
H9A H16 3.0199 no 1_545
H9A H17 3.4085 no 1_545
H9A H22 3.1092 no 1_545
H9B C22 2.9508 no 1_545
H9B C23 3.5756 no 1_545
H9B H12A 3.2675 no 1_455
H9B H22 2.0803 no 1_545
H9B H23 3.3582 no 1_545
H10A C29 3.5492 no 1_645
H10A H22 3.3188 no 1_545
H10A H29 2.6455 no 1_645
H10B C15 3.1368 no 1_545
H10B C16 3.2845 no 1_545
H10B C17 3.4902 no 1_545
H10B C18 3.5601 no 1_545
H10B C19 3.4041 no 1_545
H10B C20 3.1742 no 1_545
H10B C21 3.5996 no 1_545
H10B C22 3.0040 no 1_545
H10B C29 3.5015 no 1_645
H10B H20 3.5722 no 1_545
H10B H22 2.6355 no 1_545
H10B H28 3.4371 no 1_645
H10B H29 2.7954 no 1_645
H11A Br1 3.2790 no 2_765
H11B Br1 3.5225 no 2_765
H11B C2 3.4995 no 2_765
H11B C17 3.0366 no 1_545
H11B C18 3.0333 no 1_545
H11B H2 2.6297 no 2_765
H11B H17 3.1137 no 1_545
H11B H18 3.1263 no 1_545
H12A O2 3.4438 no 1_655
H12A O4 2.7631 no 1_655
H12A N1 3.5505 no 1_655
H12A C8 3.5123 no 1_655
H12A C9 3.5357 no 1_655
H12A H9A 3.2697 no 1_655
H12A H9B 3.2675 no 1_655
H12A H29 2.8458 no 1_645
H12B O2 2.8149 no 1_655
H12B N1 3.5238 no 1_655
H12B C4 3.3361 no 1_655
H12B C5 2.9385 no 1_655
H12B C7 3.2664 no 1_655
H12B H5 2.4551 no 1_655
H12B H9A 3.2393 no 1_655
H12C C18 3.3367 no 1_545
H12C C19 3.1322 no 1_545
H12C C28 3.5735 no 1_645
H12C C29 3.5896 no 1_645
H12C H5 3.2263 no 1_655
H12C H9A 3.4718 no 1_655
H12C H16 3.5194 no 1_645
H12C H18 3.4116 no 1_545
H12C H19 3.0604 no 1_545
H12C H28 2.9590 no 1_645
H12C H29 2.9707 no 1_645
H16 H5 3.0808 no 1_565
H16 H9A 3.0199 no 1_565
H16 H12C 3.5194 no 1_465
H16 H19 3.1739 no 1_455
H17 Br1 3.5032 no 2_765
H17 C2 3.3522 no 2_775
H17 C3 3.5458 no 2_775
H17 C5 2.9864 no 1_565
H17 C6 3.0946 no 1_565
H17 H2 2.7450 no 2_775
H17 H3 3.1261 no 2_775
H17 H5 2.6185 no 1_565
H17 H6 2.8415 no 1_565
H17 H9A 3.4085 no 1_565
H17 H11B 3.1137 no 1_565
H18 Br1 3.3964 no 2_765
H18 O1 2.9622 no 1_655
H18 C2 3.3079 no 2_775
H18 C3 3.5537 no 2_775
H18 H2 2.5785 no 2_775
H18 H3 3.0706 no 2_775
H18 H6 3.4211 no 1_665
H18 H11B 3.1263 no 1_565
H18 H12C 3.4116 no 1_565
H19 O1 2.8512 no 1_655
H19 O2 3.1330 no 1_655
H19 N1 2.4525 no 1_655
H19 C7 3.1872 no 1_655
H19 C8 3.3459 no 1_655
H19 H12C 3.0604 no 1_565
H19 H16 3.1739 no 1_655
H19 H28 2.8322 no 1_655
H20 O4 2.5863 no 1_655
H20 C28 3.1036 no 1_655
H20 H10B 3.5722 no 1_565
H20 H28 2.4830 no 1_655
H22 C9 2.8387 no 1_565
H22 C10 3.1046 no 1_565
H22 H9A 3.1092 no 1_565
H22 H9B 2.0803 no 1_565
H22 H10A 3.3188 no 1_565
H22 H10B 2.6355 no 1_565
H23 O3 2.5936 no 1_565
H23 H9B 3.3582 no 1_565
H23 H33A 2.7967 no 2_686
H23 H33B 2.7748 no 1_655
H24 C25 3.2854 no 2_776
H24 C30 3.1264 no 1_655
H24 C31 3.2834 no 1_655
H24 C33 3.3096 no 1_655
H24 C33 3.4038 no 2_686
H24 H25 2.7777 no 2_776
H24 H31 3.4118 no 1_655
H24 H32 3.4260 no 2_776
H24 H33A 3.3581 no 1_655
H24 H33A 3.0836 no 2_686
H24 H33B 2.9210 no 1_655
H24 H33B 2.9021 no 2_686
H25 C24 3.0018 no 2_776
H25 C25 3.0905 no 2_776
H25 C32 3.4625 no 1_655
H25 C33 3.3304 no 1_645
H25 H24 2.7777 no 2_776
H25 H25 2.9457 no 2_776
H25 H31 3.3690 no 2_776
H25 H32 3.0266 no 2_776
H25 H33A 3.4038 no 1_645
H25 H33B 3.1557 no 1_645
H25 H33C 2.8956 no 1_645
H26 O4 3.2962 no 1_655
H26 C33 3.2181 no 1_645
H26 H33B 2.6856 no 1_645
H26 H33C 2.8581 no 1_645
H28 C19 3.1182 no 1_455
H28 C20 2.9445 no 1_455
H28 H10B 3.4371 no 1_465
H28 H12C 2.9590 no 1_465
H28 H19 2.8322 no 1_455
H28 H20 2.4830 no 1_455
H29 O4 3.3200 no 1_565
H29 C10 3.1413 no 1_465
H29 C12 3.2832 no 1_465
H29 C23 3.5824 no 1_455
H29 H10A 2.6455 no 1_465
H29 H10B 2.7954 no 1_465
H29 H12A 2.8458 no 1_465
H29 H12C 2.9707 no 1_465
H31 O3 3.1754 no 2_676
H31 C32 3.2361 no 2_676
H31 C33 3.0866 no 2_686
H31 H24 3.4118 no 1_455
H31 H25 3.3690 no 2_776
H31 H32 2.5380 no 2_676
H31 H33A 2.5782 no 2_686
H31 H33C 2.7185 no 2_686
H32 C31 2.9635 no 2_676
H32 C32 3.0580 no 2_676
H32 H24 3.4260 no 2_776
H32 H25 3.0266 no 2_776
H32 H31 2.5380 no 2_676
H32 H32 2.7507 no 2_676
H33A C23 3.2601 no 2_686
H33A C24 3.4069 no 2_686
H33A C31 3.1402 no 2_686
H33A C33 3.5232 no 2_686
H33A H23 2.7967 no 2_686
H33A H24 3.3581 no 1_455
H33A H24 3.0836 no 2_686
H33A H25 3.4038 no 1_465
H33A H31 2.5782 no 2_686
H33A H33A 2.9806 no 2_686
H33A H33C 3.5354 no 2_686
H33B C23 3.1786 no 1_455
H33B C24 3.2609 no 1_455
H33B C26 3.4227 no 1_465
H33B H23 2.7748 no 1_455
H33B H24 2.9210 no 1_455
H33B H24 2.9021 no 2_686
H33B H25 3.1557 no 1_465
H33B H26 2.6856 no 1_465
H33C S1 3.3427 no 1_565
H33C O3 3.1520 no 1_565
H33C O4 2.8512 no 1_565
H33C C25 3.5026 no 1_465
H33C C26 3.4806 no 1_465
H33C C31 3.5824 no 2_686
H33C H25 2.8956 no 1_465
H33C H26 2.8581 no 1_465
H33C H31 2.7185 no 2_686
H33C H33A 3.5354 no 2_686

loop_
_geom_torsion_atom_site_label_1
_geom_torsion_atom_site_label_2
_geom_torsion_atom_site_label_3
_geom_torsion_atom_site_label_4
_geom_torsion
_geom_torsion_publ_flag
O3 S1 C13 C8 102.38(13) no
O3 S1 C13 C14 -72.99(16) no
O3 S1 C27 C28 176.06(13) no
O3 S1 C27 C32 -5.86(18) no
O4 S1 C13 C8 -26.23(14) no
O4 S1 C13 C14 158.40(14) no
O4 S1 C27 C28 -54.83(17) no
O4 S1 C27 C32 123.25(15) no
C13 S1 C27 C28 56.34(17) no
C13 S1 C27 C32 -125.58(15) no
C27 S1 C13 C8 -139.66(12) no
C27 S1 C13 C14 44.96(17) no
N1 O2 C7 O1 3.5(3) no
N1 O2 C7 C4 -176.69(13) no
C7 O2 N1 C8 -173.20(14) no
O2 N1 C8 C9 -0.3(3) no
O2 N1 C8 C13 177.65(13) no
Br1 C1 C2 C3 -179.08(14) no
Br1 C1 C6 C5 178.31(13) no
C2 C1 C6 C5 -1.1(3) no
C6 C1 C2 C3 0.3(4) no
C1 C2 C3 C4 0.7(4) no
C2 C3 C4 C5 -1.0(3) no
C2 C3 C4 C7 -179.97(19) no
C3 C4 C5 C6 0.2(3) no
C3 C4 C7 O1 9.8(3) no
C3 C4 C7 O2 -170.04(17) no
C5 C4 C7 O1 -169.24(18) no
C5 C4 C7 O2 11.0(3) no
C7 C4 C5 C6 179.15(16) no
C4 C5 C6 C1 0.8(3) no
N1 C8 C9 C10 111.0(3) no
N1 C8 C13 S1 115.69(17) no
N1 C8 C13 C14 -69.1(3) no
C9 C8 C13 S1 -66.07(19) no
C9 C8 C13 C14 109.1(2) no
C13 C8 C9 C10 -67.0(2) no
C8 C9 C10 C11 -62.9(2) no
C9 C10 C11 C12 178.89(15) no
S1 C13 C14 C15 -172.52(11) no
S1 C13 C14 C21 11.1(3) no
C8 C13 C14 C15 12.8(3) no
C8 C13 C14 C21 -163.59(16) no
C13 C14 C15 C16 58.8(3) no
C13 C14 C15 C20 -122.8(2) no
C13 C14 C21 C22 -112.3(2) no
C13 C14 C21 C26 71.3(3) no
C15 C14 C21 C22 71.1(2) no
C15 C14 C21 C26 -105.36(19) no
C21 C14 C15 C16 -124.53(18) no
C21 C14 C15 C20 53.9(2) no
C14 C15 C16 C17 179.83(16) no
C14 C15 C20 C19 179.28(16) no
C16 C15 C20 C19 -2.3(3) no
C20 C15 C16 C17 1.4(3) no
C15 C16 C17 C18 0.3(3) no
C16 C17 C18 C19 -1.3(3) no
C17 C18 C19 C20 0.5(3) no
C18 C19 C20 C15 1.3(3) no
C14 C21 C22 C23 -178.93(16) no
C14 C21 C26 C25 177.30(16) no
C22 C21 C26 C25 0.8(3) no
C26 C21 C22 C23 -2.5(3) no
C21 C22 C23 C24 2.5(3) no
C22 C23 C24 C25 -0.8(3) no
C23 C24 C25 C26 -0.9(3) no
C24 C25 C26 C21 0.9(3) no
S1 C27 C28 C29 178.21(13) no
S1 C27 C32 C31 -176.58(14) no
C28 C27 C32 C31 1.5(3) no
C32 C27 C28 C29 0.2(3) no
C27 C28 C29 C30 -1.6(3) no
C28 C29 C30 C31 1.3(4) no
C28 C29 C30 C33 -178.21(18) no
C29 C30 C31 C32 0.4(4) no
C33 C30 C31 C32 179.89(19) no
C30 C31 C32 C27 -1.7(4) no
